data_7023225
loop_
_publ_author_name
'Thu\'ery, Pierre'
'Rivi\`ere, Eric'

_publ_section_title
;
 Uranyl-copper(II) heterometallic oxalate complexes: coordination polymers
 and frameworks.
;
_journal_issue 29
_journal_name_full 'Dalton transactions (Cambridge, England : 2003)'
_journal_page_first 10551
_journal_page_last 10558
_journal_paper_doi 10.1039/c3dt51020d
_journal_volume 42
_journal_year 2013
_chemical_formula_sum 'C28 H20 Cu2 N14 O20 U2'
_chemical_formula_weight 1475.72
_space_group_IT_number 2
_symmetry_cell_setting triclinic
_symmetry_space_group_name_Hall '-P 1'
_symmetry_space_group_name_H-M 'P -1'
_atom_sites_solution_hydrogens geom
_atom_sites_solution_primary direct
_atom_sites_solution_secondary difmap
_audit_creation_method SHELXL-97
_cell_angle_alpha 103.449(3)
_cell_angle_beta 110.754(3)
_cell_angle_gamma 110.069(3)
_cell_formula_units_Z 1
_cell_length_a 9.9169(6)
_cell_length_b 10.9294(6)
_cell_length_c 11.1783(5)
_cell_measurement_reflns_used 39442
_cell_measurement_temperature 150(2)
_cell_measurement_theta_max 30.51
_cell_measurement_theta_min 2.35
_cell_volume 973.80(10)
_computing_cell_refinement 'HKL2000 (Otwinowski & Minor, 1997)'
_computing_data_collection 'COLLECT (Nonius, 1998)'
_computing_data_reduction 'HKL2000 (Otwinowski & Minor, 1997)'
_computing_molecular_graphics 'SHELXTL (Sheldrick, 2008)'
_computing_publication_material 'SHELXTL (Sheldrick, 2008); PLATON (Spek, 2003)'
_computing_structure_refinement 'SHELXL-97 (Sheldrick, 2008)'
_computing_structure_solution 'SHELXS-97 (Sheldrick, 2008)'
_diffrn_ambient_temperature 150(2)
_diffrn_measured_fraction_theta_full 0.999
_diffrn_measured_fraction_theta_max 0.999
_diffrn_measurement_device_type 'Nonius Kappa-CCD area-detector diffractometer'
_diffrn_measurement_method 'two \f and seven \w scans with 2\% steps (505 frames)'
_diffrn_radiation_monochromator graphite
_diffrn_radiation_source 'fine-focus sealed tube'
_diffrn_radiation_type MoK\a
_diffrn_radiation_wavelength 0.71073
_diffrn_reflns_av_R_equivalents 0.0530
_diffrn_reflns_av_sigmaI/netI 0.0673
_diffrn_reflns_limit_h_max 14
_diffrn_reflns_limit_h_min -14
_diffrn_reflns_limit_k_max 15
_diffrn_reflns_limit_k_min -15
_diffrn_reflns_limit_l_max 15
_diffrn_reflns_limit_l_min -15
_diffrn_reflns_number 39442
_diffrn_reflns_theta_full 30.51
_diffrn_reflns_theta_max 30.51
_diffrn_reflns_theta_min 2.35
_diffrn_standards_decay_% 0
_diffrn_standards_interval_time 0
_diffrn_standards_number 0
_exptl_absorpt_coefficient_mu 9.470
_exptl_absorpt_correction_T_max 0.567
_exptl_absorpt_correction_T_min 0.361
_exptl_absorpt_correction_type multi-scan
_exptl_absorpt_process_details 'SCALEPACK (Otwinowski & Minor, 1997)'
_exptl_crystal_colour 'translucent light green'
_exptl_crystal_density_diffrn 2.516
_exptl_crystal_density_method 'not measured'
_exptl_crystal_description platelet
_exptl_crystal_F_000 688
_exptl_crystal_size_max 0.17
_exptl_crystal_size_mid 0.14
_exptl_crystal_size_min 0.06
_refine_diff_density_max 1.130
_refine_diff_density_min -2.320
_refine_diff_density_rms 0.219
_refine_ls_extinction_method none
_refine_ls_goodness_of_fit_ref 0.976
_refine_ls_hydrogen_treatment constr
_refine_ls_matrix_type full
_refine_ls_number_parameters 298
_refine_ls_number_reflns 5940
_refine_ls_number_restraints 0
_refine_ls_restrained_S_all 0.976
_refine_ls_R_factor_all 0.0388
_refine_ls_R_factor_gt 0.0288
_refine_ls_shift/su_max 0.001
_refine_ls_shift/su_mean 0.000
_refine_ls_structure_factor_coef Fsqd
_refine_ls_weighting_details 'calc w=1/[\s^2^(Fo^2^)+(0.0178P)^2^] where P=(Fo^2^+2Fc^2^)/3'
_refine_ls_weighting_scheme calc
_refine_ls_wR_factor_gt 0.0559
_refine_ls_wR_factor_ref 0.0579
_reflns_number_gt 5138
_reflns_number_total 5940
_reflns_threshold_expression >2sigma(I)
_cod_data_source_file c3dt51020d.txt
_cod_data_source_block 3
_cod_original_cell_volume 973.81(10)
_cod_database_code 7023225

loop_
_symmetry_equiv_pos_as_xyz
'x, y, z'
'-x, -y, -z'

loop_
_atom_site_label
_atom_site_type_symbol
_atom_site_fract_x
_atom_site_fract_y
_atom_site_fract_z
_atom_site_U_iso_or_equiv
_atom_site_adp_type
_atom_site_occupancy
_atom_site_symmetry_multiplicity
_atom_site_calc_flag
_atom_site_refinement_flags
U U 0.265623(15) 0.181929(12) 0.435344(13) 0.01572(4) Uani 1 1 d .
Cu Cu 0.21630(5) -0.10800(4) 0.11947(4) 0.01763(9) Uani 1 1 d .
O1 O 0.1142(3) 0.1742(2) 0.2835(3) 0.0202(5) Uani 1 1 d .
O2 O 0.4225(3) 0.2013(3) 0.5890(3) 0.0200(5) Uani 1 1 d .
O3 O 0.0726(3) -0.0542(2) 0.3879(2) 0.0181(5) Uani 1 1 d .
O4 O -0.1093(3) -0.1842(2) 0.4406(3) 0.0191(5) Uani 1 1 d .
O5 O 0.4743(3) 0.3402(2) 0.3943(3) 0.0209(5) Uani 1 1 d .
O6 O 0.6527(3) 0.5656(2) 0.4541(3) 0.0213(5) Uani 1 1 d .
O7 O 0.3212(3) 0.0363(2) 0.3063(2) 0.0183(5) Uani 1 1 d .
H7 H 0.4227 0.0524 0.3333 0.022 Uiso 1 1 d R
O8 O 0.6360(3) 0.0950(3) 0.3804(3) 0.0305(6) Uani 1 1 d .
O9 O 0.5067(3) -0.0513(3) 0.1604(3) 0.0295(6) Uani 1 1 d .
O10 O 0.7601(3) 0.0059(3) 0.2898(3) 0.0283(6) Uani 1 1 d .
N1 N 0.2106(3) -0.2645(3) 0.1854(3) 0.0166(6) Uani 1 1 d .
N2 N 0.1870(3) -0.2542(3) -0.0515(3) 0.0188(6) Uani 1 1 d .
N3 N 0.2109(4) -0.4666(3) -0.1172(3) 0.0263(7) Uani 1 1 d .
N4 N 0.1988(4) -0.4929(3) 0.1215(3) 0.0224(7) Uani 1 1 d .
N5 N 0.2053(3) 0.0372(3) 0.0368(3) 0.0183(6) Uani 1 1 d .
N6 N 0.0456(3) 0.1451(3) -0.0538(3) 0.0168(6) Uani 1 1 d .
N7 N 0.6343(4) 0.0154(3) 0.2776(3) 0.0217(7) Uani 1 1 d .
C1 C -0.0099(4) -0.0687(3) 0.4514(4) 0.0175(7) Uani 1 1 d .
C2 C 0.5366(4) 0.4725(4) 0.4560(4) 0.0180(7) Uani 1 1 d .
C3 C 0.2138(4) -0.2654(4) 0.3060(4) 0.0197(7) Uani 1 1 d .
H3 H 0.2192 -0.1884 0.3682 0.024 Uiso 1 1 calc R
C4 C 0.2088(4) -0.3823(4) 0.3375(4) 0.0221(8) Uani 1 1 d .
H4 H 0.2110 -0.3852 0.4206 0.027 Uiso 1 1 calc R
C5 C 0.2005(4) -0.4932(4) 0.2422(4) 0.0227(8) Uani 1 1 d .
H5 H 0.1958 -0.5722 0.2619 0.027 Uiso 1 1 calc R
C6 C 0.2048(4) -0.3759(4) 0.1006(4) 0.0184(7) Uani 1 1 d .
C7 C 0.2015(4) -0.3669(4) -0.0316(4) 0.0190(7) Uani 1 1 d .
C8 C 0.1808(4) -0.2419(4) -0.1710(4) 0.0222(8) Uani 1 1 d .
H8 H 0.1683 -0.1669 -0.1901 0.027 Uiso 1 1 calc R
C9 C 0.1929(5) -0.3385(4) -0.2639(4) 0.0278(9) Uani 1 1 d .
H9 H 0.1905 -0.3294 -0.3452 0.033 Uiso 1 1 calc R
C10 C 0.2088(5) -0.4513(4) -0.2334(4) 0.0310(9) Uani 1 1 d .
H10 H 0.2181 -0.5173 -0.2951 0.037 Uiso 1 1 calc R
C11 C 0.3303(5) 0.1286(4) 0.0306(4) 0.0246(8) Uani 1 1 d .
H11 H 0.4281 0.1242 0.0613 0.030 Uiso 1 1 calc R
C12 C 0.3168(5) 0.2301(4) -0.0210(4) 0.0251(8) Uani 1 1 d .
H12 H 0.4032 0.2929 -0.0267 0.030 Uiso 1 1 calc R
C13 C 0.1704(4) 0.2343(4) -0.0636(4) 0.0216(8) Uani 1 1 d .
H13 H 0.1576 0.3003 -0.0999 0.026 Uiso 1 1 calc R
C14 C 0.0689(4) 0.0498(3) -0.0045(4) 0.0166(7) Uani 1 1 d .

loop_
_atom_site_aniso_label
_atom_site_aniso_U_11
_atom_site_aniso_U_22
_atom_site_aniso_U_33
_atom_site_aniso_U_23
_atom_site_aniso_U_13
_atom_site_aniso_U_12
U 0.01659(7) 0.01305(7) 0.01769(7) 0.00613(5) 0.00953(5) 0.00573(5)
Cu 0.0222(2) 0.0155(2) 0.0183(2) 0.00793(19) 0.01020(18) 0.01060(18)
O1 0.0206(12) 0.0187(12) 0.0189(13) 0.0062(11) 0.0079(11) 0.0092(10)
O2 0.0181(12) 0.0219(13) 0.0167(13) 0.0071(11) 0.0075(10) 0.0072(10)
O3 0.0205(12) 0.0129(11) 0.0199(13) 0.0059(11) 0.0109(11) 0.0060(10)
O4 0.0202(12) 0.0126(11) 0.0240(14) 0.0069(11) 0.0126(11) 0.0053(10)
O5 0.0267(13) 0.0130(12) 0.0245(14) 0.0057(11) 0.0176(12) 0.0064(10)
O6 0.0233(13) 0.0150(12) 0.0270(14) 0.0063(11) 0.0172(12) 0.0061(10)
O7 0.0169(12) 0.0157(12) 0.0198(13) 0.0038(11) 0.0090(10) 0.0070(10)
O8 0.0264(14) 0.0319(16) 0.0237(15) 0.0005(13) 0.0095(12) 0.0133(13)
O9 0.0214(13) 0.0386(16) 0.0216(15) 0.0063(13) 0.0075(12) 0.0135(12)
O10 0.0249(14) 0.0406(16) 0.0285(15) 0.0170(14) 0.0146(12) 0.0206(13)
N1 0.0176(14) 0.0168(14) 0.0164(15) 0.0063(12) 0.0075(12) 0.0099(12)
N2 0.0202(14) 0.0179(14) 0.0170(15) 0.0062(13) 0.0093(13) 0.0075(12)
N3 0.0361(18) 0.0237(17) 0.0256(18) 0.0109(15) 0.0170(16) 0.0178(15)
N4 0.0249(16) 0.0191(15) 0.0211(17) 0.0094(14) 0.0072(13) 0.0112(13)
N5 0.0193(14) 0.0191(15) 0.0193(16) 0.0080(13) 0.0106(13) 0.0102(12)
N6 0.0202(14) 0.0139(14) 0.0161(15) 0.0056(12) 0.0076(12) 0.0089(12)
N7 0.0202(15) 0.0245(16) 0.0210(17) 0.0126(14) 0.0096(13) 0.0092(13)
C1 0.0161(16) 0.0171(17) 0.0187(18) 0.0078(15) 0.0076(14) 0.0076(14)
C2 0.0188(16) 0.0168(16) 0.0203(18) 0.0076(15) 0.0121(14) 0.0072(14)
C3 0.0199(17) 0.0207(18) 0.0194(18) 0.0074(16) 0.0091(15) 0.0111(15)
C4 0.0245(18) 0.0269(19) 0.0186(19) 0.0133(17) 0.0101(16) 0.0132(16)
C5 0.0222(18) 0.0230(18) 0.024(2) 0.0135(17) 0.0092(16) 0.0109(15)
C6 0.0196(17) 0.0156(16) 0.0208(19) 0.0088(15) 0.0098(15) 0.0080(14)
C7 0.0198(17) 0.0174(17) 0.0201(19) 0.0069(15) 0.0088(15) 0.0100(14)
C8 0.0245(18) 0.0213(18) 0.0198(19) 0.0093(16) 0.0104(16) 0.0093(15)
C9 0.036(2) 0.028(2) 0.024(2) 0.0133(18) 0.0185(18) 0.0144(18)
C10 0.044(2) 0.031(2) 0.027(2) 0.0113(19) 0.023(2) 0.020(2)
C11 0.0236(18) 0.0223(19) 0.030(2) 0.0111(18) 0.0141(17) 0.0115(16)
C12 0.0276(19) 0.0206(18) 0.033(2) 0.0147(18) 0.0184(18) 0.0109(16)
C13 0.0287(19) 0.0159(17) 0.0227(19) 0.0084(16) 0.0136(16) 0.0113(15)
C14 0.0176(16) 0.0143(16) 0.0143(16) 0.0038(14) 0.0072(13) 0.0054(13)

loop_
_atom_type_symbol
_atom_type_description
_atom_type_scat_dispersion_real
_atom_type_scat_dispersion_imag
_atom_type_scat_source
C C 0.0033 0.0016 'International Tables Vol C Tables 4.2.6.8 and 6.1.1.4'
H H 0.0000 0.0000 'International Tables Vol C Tables 4.2.6.8 and 6.1.1.4'
O O 0.0106 0.0060 'International Tables Vol C Tables 4.2.6.8 and 6.1.1.4'
U U -9.6767 9.6646 'International Tables Vol C Tables 4.2.6.8 and 6.1.1.4'
Cu Cu 0.3201 1.2651 'International Tables Vol C Tables 4.2.6.8 and 6.1.1.4'
N N 0.0061 0.0033 'International Tables Vol C Tables 4.2.6.8 and 6.1.1.4'

loop_
_geom_angle_atom_site_label_1
_geom_angle_atom_site_label_2
_geom_angle_atom_site_label_3
_geom_angle
_geom_angle_site_symmetry_1
_geom_angle_site_symmetry_3
O2 U O1 176.36(10) . .
O2 U O7 89.73(10) . .
O1 U O7 92.02(10) . .
O2 U O3 95.42(9) . .
O1 U O3 88.10(9) . .
O7 U O3 75.88(8) . .
O2 U O4 87.66(10) . 2_556
O1 U O4 92.89(10) . 2_556
O7 U O4 142.27(8) . 2_556
O3 U O4 66.93(8) . 2_556
O2 U O6 88.69(10) . 2_666
O1 U O6 87.94(10) . 2_666
O7 U O6 141.01(8) . 2_666
O3 U O6 143.02(8) . 2_666
O4 U O6 76.57(8) 2_556 2_666
O2 U O5 89.34(10) . .
O1 U O5 88.03(10) . .
O7 U O5 75.20(8) . .
O3 U O5 150.65(8) . .
O4 U O5 142.34(8) 2_556 .
O6 U O5 65.83(8) 2_666 .
O7 Cu N1 93.63(11) . .
O7 Cu N5 90.84(11) . .
N1 Cu N5 175.06(12) . .
O7 Cu N2 159.48(11) . .
N1 Cu N2 80.29(12) . .
N5 Cu N2 96.21(12) . .
O7 Cu N6 98.63(10) . 2
N1 Cu N6 99.94(10) . 2
N5 Cu N6 77.28(10) . 2
N2 Cu N6 101.71(11) . 2
C1 O3 U 119.7(2) . .
C1 O4 U 119.4(2) . 2_556
C2 O5 U 120.0(2) . .
C2 O6 U 120.5(2) . 2_666
Cu O7 U 138.78(12) . .
Cu O7 H7 99.9 . .
U O7 H7 119.9 . .
C6 N1 C3 118.1(3) . .
C6 N1 Cu 115.8(2) . .
C3 N1 Cu 126.1(2) . .
C7 N2 C8 116.7(3) . .
C7 N2 Cu 113.9(2) . .
C8 N2 Cu 128.5(2) . .
C7 N3 C10 116.3(3) . .
C6 N4 C5 114.8(3) . .
C14 N5 C11 117.5(3) . .
C14 N5 Cu 118.1(2) . .
C11 N5 Cu 124.2(2) . .
C14 N6 C13 116.8(3) . .
C14 N6 Cu 109.8(2) . 2
C13 N6 Cu 133.3(2) . 2
O10 N7 O8 120.2(3) . .
O10 N7 O9 119.7(3) . .
O8 N7 O9 120.0(3) . .
O4 C1 O3 126.3(3) . .
O4 C1 C1 117.2(4) . 2_556
O3 C1 C1 116.5(3) . 2_556
O5 C2 O6 126.9(3) . .
O5 C2 C2 116.6(3) . 2_666
O6 C2 C2 116.5(4) . 2_666
N1 C3 C4 119.6(3) . .
N1 C3 H3 120.2 . .
C4 C3 H3 120.2 . .
C5 C4 C3 118.0(3) . .
C5 C4 H4 121.0 . .
C3 C4 H4 121.0 . .
N4 C5 C4 123.0(3) . .
N4 C5 H5 118.5 . .
C4 C5 H5 118.5 . .
N1 C6 N4 126.6(3) . .
N1 C6 C7 114.9(3) . .
N4 C6 C7 118.5(3) . .
N3 C7 N2 126.4(3) . .
N3 C7 C6 119.4(3) . .
N2 C7 C6 114.2(3) . .
N2 C8 C9 120.7(3) . .
N2 C8 H8 119.6 . .
C9 C8 H8 119.6 . .
C8 C9 C10 118.2(4) . .
C8 C9 H9 120.9 . .
C10 C9 H9 120.9 . .
N3 C10 C9 121.6(4) . .
N3 C10 H10 119.2 . .
C9 C10 H10 119.2 . .
N5 C11 C12 121.1(4) . .
N5 C11 H11 119.4 . .
C12 C11 H11 119.4 . .
C13 C12 C11 117.5(3) . .
C13 C12 H12 121.2 . .
C11 C12 H12 121.2 . .
N6 C13 C12 121.6(3) . .
N6 C13 H13 119.2 . .
C12 C13 H13 119.2 . .
N5 C14 N6 125.4(3) . .
N5 C14 C14 117.7(4) . 2
N6 C14 C14 116.9(4) . 2

loop_
_geom_bond_atom_site_label_1
_geom_bond_atom_site_label_2
_geom_bond_distance
_geom_bond_site_symmetry_2
U O2 1.768(2) .
U O1 1.784(2) .
U O7 2.239(2) .
U O3 2.421(2) .
U O4 2.421(2) 2_556
U O6 2.443(2) 2_666
U O5 2.464(2) .
Cu O7 1.933(2) .
Cu N1 2.005(3) .
Cu N5 2.028(3) .
Cu N2 2.039(3) .
Cu N6 2.289(3) 2
O3 C1 1.254(4) .
O4 C1 1.253(4) .
O4 U 2.421(2) 2_556
O5 C2 1.253(4) .
O6 C2 1.259(4) .
O6 U 2.443(2) 2_666
O7 H7 0.8799 .
O8 N7 1.260(4) .
O9 N7 1.263(4) .
O10 N7 1.249(4) .
N1 C6 1.327(4) .
N1 C3 1.339(4) .
N2 C7 1.346(4) .
N2 C8 1.356(4) .
N3 C7 1.327(5) .
N3 C10 1.341(5) .
N4 C6 1.338(4) .
N4 C5 1.344(5) .
N5 C14 1.333(4) .
N5 C11 1.335(4) .
N6 C14 1.335(4) .
N6 C13 1.346(4) .
N6 Cu 2.289(3) 2
C1 C1 1.537(7) 2_556
C2 C2 1.544(7) 2_666
C3 C4 1.392(5) .
C3 H3 0.9300 .
C4 C5 1.370(5) .
C4 H4 0.9300 .
C5 H5 0.9300 .
C6 C7 1.494(5) .
C8 C9 1.368(5) .
C8 H8 0.9300 .
C9 C10 1.397(6) .
C9 H9 0.9300 .
C10 H10 0.9300 .
C11 C12 1.387(5) .
C11 H11 0.9300 .
C12 C13 1.379(5) .
C12 H12 0.9300 .
C13 H13 0.9300 .
C14 C14 1.480(6) 2

loop_
_geom_hbond_atom_site_label_D
_geom_hbond_atom_site_label_H
_geom_hbond_atom_site_label_A
_geom_hbond_distance_DH
_geom_hbond_distance_HA
_geom_hbond_distance_DA
_geom_hbond_angle_DHA
O7 H7 O8 0.88 1.84 2.719(4) 175.0
